data_7038788
loop_
_publ_author_name
'Cui, Peng'
'Babbini, Dominic C.'
'Iluc, Vlad M.'

_publ_section_title
;
 C-H activation of ethers by pyridine tethered PCsp3P-type iridium
 complexes.
;
_journal_issue 24
_journal_name_full 'Dalton transactions (Cambridge, England : 2003)'
_journal_page_first 10007
_journal_page_last 10016
_journal_paper_doi 10.1039/c6dt00303f
_journal_volume 45
_journal_year 2016
_chemical_formula_sum 'C54 H46 Ir N O P2'
_chemical_formula_weight 979.06
_chemical_name_systematic
; 
 ? 
;
_space_group_IT_number 2
_symmetry_cell_setting triclinic
_symmetry_space_group_name_Hall '-P 1'
_symmetry_space_group_name_H-M 'P -1'
_atom_sites_solution_hydrogens geom
_atom_sites_solution_primary direct
_atom_sites_solution_secondary difmap
_audit_creation_method SHELXL-97
_audit_update_record
;
2016-01-15 deposited with the CCDC.
2016-03-16 downloaded from the CCDC.
;
_cell_angle_alpha 77.710(2)
_cell_angle_beta 80.875(3)
_cell_angle_gamma 85.402(2)
_cell_formula_units_Z 2
_cell_length_a 10.4635(10)
_cell_length_b 13.3359(12)
_cell_length_c 15.8836(15)
_cell_measurement_reflns_used 3037
_cell_measurement_temperature 120(2)
_cell_measurement_theta_max 21.14
_cell_measurement_theta_min 2.24
_cell_volume 2135.7(3)
_computing_structure_refinement 'SHELXL-97 (Sheldrick, 1997)'
_computing_structure_solution 'SHELXS-97 (Sheldrick, 1990)'
_diffrn_ambient_temperature 120(2)
_diffrn_measured_fraction_theta_full 1.000
_diffrn_measured_fraction_theta_max 1.000
_diffrn_measurement_device_type 'Bruker APEX-II'
_diffrn_radiation_monochromator graphite
_diffrn_radiation_source 'fine-focus sealed tube'
_diffrn_radiation_type MoK\a
_diffrn_radiation_wavelength 0.71073
_diffrn_reflns_av_R_equivalents 0.0626
_diffrn_reflns_av_sigmaI/netI 0.0880
_diffrn_reflns_limit_h_max 11
_diffrn_reflns_limit_h_min -12
_diffrn_reflns_limit_k_max 14
_diffrn_reflns_limit_k_min -15
_diffrn_reflns_limit_l_max 16
_diffrn_reflns_limit_l_min -18
_diffrn_reflns_number 18693
_diffrn_reflns_theta_full 25.00
_diffrn_reflns_theta_max 25.00
_diffrn_reflns_theta_min 1.56
_exptl_absorpt_coefficient_mu 3.242
_exptl_absorpt_correction_T_max 0.7454
_exptl_absorpt_correction_T_min 0.6201
_exptl_absorpt_correction_type multi-scan
_exptl_absorpt_process_details 'Bruker AXS area detector scaling and absorption correction'
_exptl_crystal_density_diffrn 1.522
_exptl_crystal_density_method 'not measured'
_exptl_crystal_description block
_exptl_crystal_F_000 984
_exptl_crystal_size_max 0.09
_exptl_crystal_size_mid 0.08
_exptl_crystal_size_min 0.07
_refine_diff_density_max 3.649
_refine_diff_density_min -3.069
_refine_diff_density_rms 0.166
_refine_ls_extinction_method none
_refine_ls_goodness_of_fit_ref 0.981
_refine_ls_hydrogen_treatment mixed
_refine_ls_matrix_type full
_refine_ls_number_parameters 537
_refine_ls_number_reflns 7517
_refine_ls_number_restraints 0
_refine_ls_restrained_S_all 0.981
_refine_ls_R_factor_all 0.0635
_refine_ls_R_factor_gt 0.0436
_refine_ls_shift/su_max 0.001
_refine_ls_shift/su_mean 0.000
_refine_ls_structure_factor_coef Fsqd
_refine_ls_weighting_details 'calc w=1/[\s^2^(Fo^2^)+(0.0427P)^2^+0.0000P] where P=(Fo^2^+2Fc^2^)/3'
_refine_ls_weighting_scheme calc
_refine_ls_wR_factor_gt 0.0868
_refine_ls_wR_factor_ref 0.0919
_reflns_number_gt 6065
_reflns_number_total 7517
_reflns_threshold_expression >2sigma(I)
_cod_data_source_file c6dt00303f2.cif
_cod_data_source_block pc8b
_cod_depositor_comments 'Adding full bibliography for 7038785--7038788.cif.'
_cod_original_sg_symbol_H-M P-1
_cod_database_code 7038788

loop_
_symmetry_equiv_pos_as_xyz
'x, y, z'
'-x, -y, -z'

loop_
_atom_site_label
_atom_site_type_symbol
_atom_site_fract_x
_atom_site_fract_y
_atom_site_fract_z
_atom_site_U_iso_or_equiv
_atom_site_adp_type
_atom_site_occupancy
_atom_site_symmetry_multiplicity
_atom_site_calc_flag
_atom_site_refinement_flags
_atom_site_disorder_assembly
_atom_site_disorder_group
Ir Ir 0.60637(2) 0.748606(19) 0.740563(16) 0.01252(8) Uani 1 1 d . B .
P2 P 0.69118(17) 0.72679(12) 0.60604(10) 0.0192(4) Uani 1 1 d . . .
N N 0.8112(5) 0.6610(4) 0.8458(3) 0.0135(11) Uani 1 1 d . . .
C C 0.7879(6) 0.8220(4) 0.7394(4) 0.0160(14) Uani 1 1 d . . .
C11 C 0.7525(6) 0.9297(4) 0.7589(4) 0.0133(13) Uani 1 1 d . . .
C12 C 0.6432(6) 0.9402(4) 0.8217(4) 0.0150(14) Uani 1 1 d . . .
C13 C 0.6110(6) 1.0321(4) 0.8479(4) 0.0184(14) Uani 1 1 d . . .
H13 H 0.5388 1.0371 0.8916 0.022 Uiso 1 1 calc R . .
C14 C 0.6834(6) 1.1178(5) 0.8107(4) 0.0212(15) Uani 1 1 d . . .
H14 H 0.6621 1.1807 0.8299 0.025 Uiso 1 1 calc R . .
C15 C 0.7855(7) 1.1107(5) 0.7464(4) 0.0226(16) Uani 1 1 d . . .
H15 H 0.8325 1.1700 0.7192 0.027 Uiso 1 1 calc R . .
C16 C 0.8218(6) 1.0179(5) 0.7200(4) 0.0197(15) Uani 1 1 d . . .
H16 H 0.8935 1.0143 0.6757 0.024 Uiso 1 1 calc R . .
P1 P 0.54113(15) 0.82871(12) 0.85293(10) 0.0137(3) Uani 1 1 d . . .
C21 C 0.8829(6) 0.8195(4) 0.6565(4) 0.0181(15) Uani 1 1 d . . .
C22 C 0.8489(6) 0.7833(5) 0.5870(4) 0.0211(15) Uani 1 1 d . . .
C23 C 0.9341(7) 0.7896(5) 0.5085(4) 0.0288(17) Uani 1 1 d . . .
H23 H 0.9080 0.7686 0.4606 0.035 Uiso 1 1 calc R . .
C24 C 1.0570(7) 0.8268(5) 0.5012(4) 0.0302(18) Uani 1 1 d . . .
H24 H 1.1144 0.8322 0.4480 0.036 Uiso 1 1 calc R . .
C25 C 1.0953(7) 0.8560(5) 0.5720(5) 0.0343(19) Uani 1 1 d . . .
H25 H 1.1803 0.8788 0.5677 0.041 Uiso 1 1 calc R . .
C26 C 1.0105(6) 0.8521(5) 0.6485(5) 0.0254(16) Uani 1 1 d . . .
H26 H 1.0383 0.8717 0.6966 0.031 Uiso 1 1 calc R . .
C31 C 0.8429(6) 0.7613(5) 0.8184(4) 0.0179(14) Uani 1 1 d . . .
C32 C 0.9201(6) 0.8001(5) 0.8674(4) 0.0219(15) Uani 1 1 d . . .
H32 H 0.9461 0.8689 0.8486 0.026 Uiso 1 1 calc R . .
C33 C 0.9591(7) 0.7418(5) 0.9414(4) 0.0277(17) Uani 1 1 d . . .
H33 H 1.0139 0.7688 0.9725 0.033 Uiso 1 1 calc R . .
C34 C 0.9170(6) 0.6418(5) 0.9705(4) 0.0246(16) Uani 1 1 d . . .
H34 H 0.9390 0.6008 1.0234 0.030 Uiso 1 1 calc R . .
C35 C 0.8439(6) 0.6041(5) 0.9217(4) 0.0190(14) Uani 1 1 d . . .
H35 H 0.8150 0.5362 0.9412 0.023 Uiso 1 1 calc R . .
C41 C 0.7156(6) 0.6235(4) 0.7998(4) 0.0131(13) Uani 1 1 d . . .
C42 C 0.7293(6) 0.5237(4) 0.7946(4) 0.0181(14) Uani 1 1 d . . .
H42 H 0.6569 0.4987 0.7776 0.022 Uiso 1 1 calc R . .
C43 C 0.8350(6) 0.4467(4) 0.8104(4) 0.0181(14) Uani 1 1 d . . .
C44 C 0.9651(7) 0.4702(5) 0.7770(5) 0.0340(19) Uani 1 1 d . . .
H44 H 0.9851 0.5389 0.7500 0.041 Uiso 1 1 calc R . .
C45 C 1.0635(7) 0.3948(5) 0.7832(6) 0.041(2) Uani 1 1 d . . .
H45 H 1.1501 0.4121 0.7598 0.050 Uiso 1 1 calc R . .
C46 C 1.0374(7) 0.2942(5) 0.8232(5) 0.0337(19) Uani 1 1 d . . .
H46 H 1.1053 0.2424 0.8268 0.040 Uiso 1 1 calc R . .
C47 C 0.9110(7) 0.2704(5) 0.8578(5) 0.0290(17) Uani 1 1 d . . .
H47 H 0.8918 0.2020 0.8865 0.035 Uiso 1 1 calc R . .
C48 C 0.8109(6) 0.3472(5) 0.8504(4) 0.0212(15) Uani 1 1 d . . .
H48 H 0.7245 0.3295 0.8738 0.025 Uiso 1 1 calc R . .
C51 C 0.4389(6) 0.6635(5) 0.7529(4) 0.0204(15) Uani 1 1 d . . .
H51 H 0.4675 0.5957 0.7372 0.024 Uiso 1 1 calc R A 1
C61 C 0.5665(6) 0.7681(5) 0.9640(4) 0.0176(14) Uani 1 1 d . . .
H H 0.537(5) 0.849(4) 0.694(4) 0.014(15) Uiso 1 1 d . . .
C54 C 0.2482(9) 0.6190(8) 0.8455(7) 0.0400(17) Uani 0.808(8) 1 d P B 1
H54A H 0.1881 0.6582 0.8827 0.048 Uiso 0.808(8) 1 calc PR B 1
H54B H 0.2381 0.5447 0.8695 0.048 Uiso 0.808(8) 1 calc PR B 1
C53 C 0.2186(10) 0.6454(8) 0.7545(7) 0.0400(17) Uani 0.808(8) 1 d P B 1
H53A H 0.2148 0.5824 0.7315 0.048 Uiso 0.808(8) 1 calc PR B 1
H53B H 0.1345 0.6848 0.7517 0.048 Uiso 0.808(8) 1 calc PR B 1
O O 0.3774(6) 0.6443(4) 0.8435(4) 0.0250(15) Uani 0.808(8) 1 d P B 1
C52 C 0.3257(10) 0.7080(8) 0.7042(8) 0.0400(17) Uani 0.808(8) 1 d P B 1
H52A H 0.3075 0.7818 0.7054 0.048 Uiso 0.808(8) 1 calc PR B 1
H52B H 0.3426 0.6995 0.6430 0.048 Uiso 0.808(8) 1 calc PR B 1
O1 O 0.372(2) 0.686(2) 0.6728(17) 0.0250(15) Uani 0.192(8) 1 d P B 2
C56 C 0.206(5) 0.611(4) 0.783(3) 0.0400(17) Uani 0.192(8) 1 d P B 2
H56A H 0.1871 0.5407 0.8154 0.048 Uiso 0.192(8) 1 calc PR B 2
H56B H 0.1240 0.6546 0.7853 0.048 Uiso 0.192(8) 1 calc PR B 2
C55 C 0.267(4) 0.612(3) 0.688(3) 0.0400(17) Uani 0.192(8) 1 d P B 2
H55A H 0.3037 0.5425 0.6812 0.048 Uiso 0.192(8) 1 calc PR B 2
H55B H 0.2032 0.6349 0.6474 0.048 Uiso 0.192(8) 1 calc PR B 2
C57 C 0.315(5) 0.659(4) 0.823(3) 0.0400(17) Uani 0.192(8) 1 d P B 2
H57A H 0.2870 0.7289 0.8334 0.048 Uiso 0.192(8) 1 calc PR B 2
H57B H 0.3328 0.6149 0.8791 0.048 Uiso 0.192(8) 1 calc PR B 2
C62 C 0.6192(6) 0.8172(5) 1.0184(4) 0.0202(15) Uani 1 1 d . . .
H62 H 0.6466 0.8854 0.9973 0.024 Uiso 1 1 calc R . .
C63 C 0.6323(6) 0.7677(5) 1.1035(4) 0.0241(16) Uani 1 1 d . . .
H63 H 0.6637 0.8034 1.1412 0.029 Uiso 1 1 calc R . .
C64 C 0.5992(6) 0.6662(5) 1.1328(4) 0.0243(16) Uani 1 1 d . . .
H64 H 0.6106 0.6320 1.1902 0.029 Uiso 1 1 calc R . .
C65 C 0.5503(6) 0.6147(5) 1.0799(4) 0.0240(16) Uani 1 1 d . . .
H65 H 0.5283 0.5451 1.1004 0.029 Uiso 1 1 calc R . .
C66 C 0.5332(6) 0.6654(4) 0.9957(4) 0.0199(15) Uani 1 1 d . . .
H66 H 0.4985 0.6299 0.9593 0.024 Uiso 1 1 calc R . .
C71 C 0.3780(6) 0.8920(4) 0.8688(4) 0.0170(14) Uani 1 1 d . . .
C72 C 0.3248(6) 0.9412(5) 0.7954(5) 0.0243(16) Uani 1 1 d . . .
H72 H 0.3695 0.9372 0.7392 0.029 Uiso 1 1 calc R . .
C73 C 0.2064(7) 0.9964(5) 0.8036(5) 0.0327(18) Uani 1 1 d . . .
H73 H 0.1693 1.0282 0.7530 0.039 Uiso 1 1 calc R . .
C74 C 0.1428(7) 1.0050(5) 0.8850(5) 0.0307(18) Uani 1 1 d . . .
H74 H 0.0630 1.0439 0.8904 0.037 Uiso 1 1 calc R . .
C75 C 0.1955(6) 0.9569(5) 0.9583(5) 0.0286(17) Uani 1 1 d . . .
H75 H 0.1519 0.9626 1.0144 0.034 Uiso 1 1 calc R . .
C76 C 0.3131(6) 0.8997(5) 0.9501(4) 0.0244(16) Uani 1 1 d . . .
H76 H 0.3486 0.8660 1.0008 0.029 Uiso 1 1 calc R . .
C81 C 0.6127(7) 0.7851(5) 0.5102(4) 0.0269(17) Uani 1 1 d . . .
C82 C 0.6546(8) 0.7545(6) 0.4304(5) 0.042(2) Uani 1 1 d . . .
H82 H 0.7225 0.7033 0.4260 0.050 Uiso 1 1 calc R . .
C83 C 0.5953(10) 0.7999(7) 0.3574(5) 0.052(3) Uani 1 1 d . . .
H83 H 0.6230 0.7794 0.3034 0.063 Uiso 1 1 calc R . .
C84 C 0.4969(9) 0.8744(7) 0.3637(5) 0.047(2) Uani 1 1 d . . .
H84 H 0.4577 0.9059 0.3140 0.057 Uiso 1 1 calc R . .
C85 C 0.4559(8) 0.9029(6) 0.4416(5) 0.043(2) Uani 1 1 d . . .
H85 H 0.3881 0.9543 0.4457 0.051 Uiso 1 1 calc R . .
C86 C 0.5118(7) 0.8579(5) 0.5148(5) 0.0297(17) Uani 1 1 d . . .
H86 H 0.4804 0.8774 0.5688 0.036 Uiso 1 1 calc R . .
C91 C 0.7226(7) 0.5959(5) 0.5878(4) 0.0252(17) Uani 1 1 d . . .
C92 C 0.8425(8) 0.5437(5) 0.5849(5) 0.037(2) Uani 1 1 d . . .
H92 H 0.9173 0.5780 0.5878 0.044 Uiso 1 1 calc R . .
C93 C 0.8539(10) 0.4394(6) 0.5775(5) 0.055(3) Uani 1 1 d . . .
H93 H 0.9362 0.4035 0.5748 0.065 Uiso 1 1 calc R . .
C94 C 0.7441(11) 0.3906(6) 0.5745(6) 0.058(3) Uani 1 1 d . . .
H94 H 0.7516 0.3203 0.5702 0.069 Uiso 1 1 calc R . .
C95 C 0.6250(10) 0.4405(6) 0.5773(5) 0.049(2) Uani 1 1 d . . .
H95 H 0.5506 0.4054 0.5748 0.059 Uiso 1 1 calc R . .
C96 C 0.6135(8) 0.5429(5) 0.5840(5) 0.0345(19) Uani 1 1 d . . .
H96 H 0.5306 0.5778 0.5861 0.041 Uiso 1 1 calc R . .

loop_
_atom_site_aniso_label
_atom_site_aniso_U_11
_atom_site_aniso_U_22
_atom_site_aniso_U_33
_atom_site_aniso_U_23
_atom_site_aniso_U_13
_atom_site_aniso_U_12
Ir 0.01372(14) 0.01244(13) 0.01206(13) -0.00356(9) -0.00309(9) 0.00072(9)
P2 0.0293(11) 0.0170(9) 0.0117(9) -0.0050(7) -0.0034(7) 0.0030(7)
N 0.011(3) 0.013(3) 0.017(3) -0.001(2) -0.004(2) -0.002(2)
C 0.023(4) 0.012(3) 0.012(3) -0.001(2) -0.003(3) -0.004(3)
C11 0.013(3) 0.012(3) 0.016(3) -0.003(2) -0.005(3) 0.000(2)
C12 0.019(4) 0.017(3) 0.013(3) -0.004(3) -0.011(3) -0.003(3)
C13 0.026(4) 0.017(3) 0.011(3) 0.000(3) -0.004(3) -0.002(3)
C14 0.032(4) 0.012(3) 0.021(4) -0.004(3) -0.009(3) -0.001(3)
C15 0.030(4) 0.016(3) 0.022(4) 0.004(3) -0.005(3) -0.018(3)
C16 0.027(4) 0.019(4) 0.011(3) 0.002(3) 0.000(3) -0.009(3)
P1 0.0142(9) 0.0137(8) 0.0137(9) -0.0036(6) -0.0013(7) -0.0021(7)
C21 0.018(4) 0.012(3) 0.022(4) 0.000(3) -0.002(3) 0.004(3)
C22 0.022(4) 0.018(3) 0.019(4) -0.001(3) 0.002(3) 0.009(3)
C23 0.040(5) 0.028(4) 0.013(4) 0.003(3) 0.005(3) -0.005(3)
C24 0.034(5) 0.032(4) 0.016(4) -0.001(3) 0.014(3) 0.005(3)
C25 0.020(4) 0.035(4) 0.036(5) 0.009(3) 0.009(3) 0.000(3)
C26 0.016(4) 0.023(4) 0.031(4) 0.002(3) 0.006(3) -0.001(3)
C31 0.016(4) 0.018(3) 0.018(4) -0.004(3) 0.004(3) -0.002(3)
C32 0.020(4) 0.019(4) 0.026(4) 0.000(3) -0.003(3) -0.006(3)
C33 0.031(4) 0.031(4) 0.023(4) -0.001(3) -0.012(3) -0.007(3)
C34 0.023(4) 0.028(4) 0.021(4) 0.001(3) -0.005(3) -0.001(3)
C35 0.023(4) 0.018(3) 0.016(4) 0.000(3) -0.006(3) -0.003(3)
C41 0.010(3) 0.019(3) 0.009(3) -0.002(2) 0.003(2) -0.007(3)
C42 0.020(4) 0.011(3) 0.023(4) 0.000(3) -0.009(3) -0.002(3)
C43 0.016(4) 0.011(3) 0.029(4) -0.005(3) -0.007(3) -0.003(3)
C44 0.027(4) 0.016(4) 0.055(5) -0.003(3) -0.002(4) 0.001(3)
C45 0.020(4) 0.026(4) 0.076(6) -0.008(4) -0.005(4) -0.004(3)
C46 0.029(5) 0.028(4) 0.051(5) -0.014(4) -0.024(4) 0.013(3)
C47 0.034(5) 0.017(4) 0.038(5) -0.004(3) -0.014(4) -0.001(3)
C48 0.013(4) 0.025(4) 0.026(4) -0.003(3) -0.008(3) -0.005(3)
C51 0.027(4) 0.018(3) 0.019(4) -0.005(3) -0.010(3) 0.005(3)
C61 0.011(3) 0.025(4) 0.016(4) -0.004(3) 0.001(3) -0.001(3)
C54 0.018(3) 0.036(4) 0.064(5) 0.002(3) -0.012(3) -0.008(3)
C53 0.018(3) 0.036(4) 0.064(5) 0.002(3) -0.012(3) -0.008(3)
O 0.012(3) 0.023(3) 0.036(4) 0.002(3) 0.000(3) -0.006(3)
C52 0.018(3) 0.036(4) 0.064(5) 0.002(3) -0.012(3) -0.008(3)
O1 0.012(3) 0.023(3) 0.036(4) 0.002(3) 0.000(3) -0.006(3)
C56 0.018(3) 0.036(4) 0.064(5) 0.002(3) -0.012(3) -0.008(3)
C55 0.018(3) 0.036(4) 0.064(5) 0.002(3) -0.012(3) -0.008(3)
C57 0.018(3) 0.036(4) 0.064(5) 0.002(3) -0.012(3) -0.008(3)
C62 0.023(4) 0.024(4) 0.011(3) -0.003(3) 0.003(3) -0.001(3)
C63 0.020(4) 0.030(4) 0.024(4) -0.008(3) -0.003(3) 0.000(3)
C64 0.024(4) 0.029(4) 0.014(4) 0.005(3) -0.004(3) 0.007(3)
C65 0.024(4) 0.024(4) 0.020(4) 0.000(3) 0.003(3) 0.001(3)
C66 0.025(4) 0.013(3) 0.020(4) 0.000(3) 0.000(3) -0.006(3)
C71 0.016(4) 0.012(3) 0.023(4) -0.004(3) -0.003(3) -0.002(3)
C72 0.018(4) 0.025(4) 0.029(4) -0.006(3) -0.004(3) 0.009(3)
C73 0.036(5) 0.025(4) 0.037(5) 0.001(3) -0.014(4) 0.000(3)
C74 0.018(4) 0.015(4) 0.053(5) -0.003(3) 0.004(4) 0.004(3)
C75 0.020(4) 0.025(4) 0.038(5) -0.008(3) 0.010(3) -0.006(3)
C76 0.025(4) 0.028(4) 0.019(4) -0.005(3) 0.000(3) -0.002(3)
C81 0.045(5) 0.024(4) 0.013(4) -0.003(3) -0.008(3) -0.008(3)
C82 0.058(6) 0.040(5) 0.027(5) -0.006(4) -0.001(4) -0.009(4)
C83 0.096(8) 0.050(6) 0.015(4) -0.001(4) -0.010(4) -0.038(5)
C84 0.059(6) 0.054(6) 0.032(5) 0.005(4) -0.026(4) -0.021(5)
C85 0.050(6) 0.034(5) 0.049(6) 0.005(4) -0.036(4) -0.006(4)
C86 0.036(5) 0.026(4) 0.028(4) 0.002(3) -0.017(3) -0.003(3)
C91 0.049(5) 0.015(3) 0.008(3) -0.005(3) 0.005(3) 0.005(3)
C92 0.048(5) 0.025(4) 0.028(4) -0.001(3) 0.008(4) 0.007(4)
C93 0.066(7) 0.035(5) 0.050(6) -0.006(4) 0.015(5) 0.020(5)
C94 0.090(8) 0.026(5) 0.052(6) -0.013(4) 0.011(5) -0.002(5)
C95 0.074(7) 0.028(5) 0.050(6) -0.019(4) -0.007(5) -0.007(4)
C96 0.050(5) 0.026(4) 0.028(4) -0.010(3) -0.003(4) 0.000(4)

loop_
_atom_type_symbol
_atom_type_description
_atom_type_scat_dispersion_real
_atom_type_scat_dispersion_imag
_atom_type_scat_source
C C 0.0033 0.0016 'International Tables Vol C Tables 4.2.6.8 and 6.1.1.4'
H H 0.0000 0.0000 'International Tables Vol C Tables 4.2.6.8 and 6.1.1.4'
N N 0.0061 0.0033 'International Tables Vol C Tables 4.2.6.8 and 6.1.1.4'
O O 0.0106 0.0060 'International Tables Vol C Tables 4.2.6.8 and 6.1.1.4'
P P 0.1023 0.0942 'International Tables Vol C Tables 4.2.6.8 and 6.1.1.4'
Ir Ir -1.4442 7.9887 'International Tables Vol C Tables 4.2.6.8 and 6.1.1.4'

loop_
_geom_angle_atom_site_label_1
_geom_angle_atom_site_label_2
_geom_angle_atom_site_label_3
_geom_angle
C41 Ir C51 94.1(2)
C41 Ir C 79.5(2)
C51 Ir C 173.3(2)
C41 Ir P2 92.59(16)
C51 Ir P2 96.73(18)
C Ir P2 85.65(16)
C41 Ir P1 100.92(16)
C51 Ir P1 97.86(18)
C Ir P1 81.53(16)
P2 Ir P1 159.29(6)
C41 Ir H 174(2)
C51 Ir H 92(2)
C Ir H 95(2)
P2 Ir H 86(2)
P1 Ir H 79(2)
C22 P2 C91 106.1(3)
C22 P2 C81 105.7(3)
C91 P2 C81 99.8(3)
C22 P2 Ir 103.8(2)
C91 P2 Ir 118.3(2)
C81 P2 Ir 121.7(2)
C35 N C31 121.0(5)
C35 N C41 120.6(5)
C31 N C41 117.1(5)
C31 C C21 110.9(5)
C31 C C11 105.3(5)
C21 C C11 114.9(5)
C31 C Ir 104.7(4)
C21 C Ir 112.5(4)
C11 C Ir 107.9(4)
C16 C11 C12 117.7(5)
C16 C11 C 125.0(6)
C12 C11 C 117.4(5)
C13 C12 C11 121.0(6)
C13 C12 P1 124.2(5)
C11 C12 P1 114.4(4)
C12 C13 C14 120.5(6)
C12 C13 H13 119.7
C14 C13 H13 119.7
C15 C14 C13 119.4(6)
C15 C14 H14 120.3
C13 C14 H14 120.3
C14 C15 C16 121.2(6)
C14 C15 H15 119.4
C16 C15 H15 119.4
C15 C16 C11 120.2(6)
C15 C16 H16 119.9
C11 C16 H16 119.9
C61 P1 C12 105.7(3)
C61 P1 C71 102.9(3)
C12 P1 C71 101.2(3)
C61 P1 Ir 121.3(2)
C12 P1 Ir 101.0(2)
C71 P1 Ir 121.7(2)
C22 C21 C26 117.9(6)
C22 C21 C 121.7(6)
C26 C21 C 120.4(6)
C21 C22 C23 120.7(7)
C21 C22 P2 116.1(5)
C23 C22 P2 123.2(6)
C24 C23 C22 119.8(7)
C24 C23 H23 120.1
C22 C23 H23 120.1
C25 C24 C23 119.9(6)
C25 C24 H24 120.0
C23 C24 H24 120.0
C26 C25 C24 120.3(7)
C26 C25 H25 119.8
C24 C25 H25 119.8
C25 C26 C21 121.1(7)
C25 C26 H26 119.5
C21 C26 H26 119.5
N C31 C32 117.3(5)
N C31 C 117.1(5)
C32 C31 C 125.6(5)
C33 C32 C31 121.9(6)
C33 C32 H32 119.1
C31 C32 H32 119.1
C32 C33 C34 118.9(6)
C32 C33 H33 120.5
C34 C33 H33 120.5
C35 C34 C33 118.7(6)
C35 C34 H34 120.6
C33 C34 H34 120.6
N C35 C34 121.8(6)
N C35 H35 119.1
C34 C35 H35 119.1
C42 C41 N 116.3(5)
C42 C41 Ir 133.6(5)
N C41 Ir 109.3(4)
C41 C42 C43 131.9(6)
C41 C42 H42 114.1
C43 C42 H42 114.1
C48 C43 C44 117.6(6)
C48 C43 C42 121.3(6)
C44 C43 C42 120.9(5)
C45 C44 C43 121.0(6)
C45 C44 H44 119.5
C43 C44 H44 119.5
C44 C45 C46 120.7(7)
C44 C45 H45 119.6
C46 C45 H45 119.6
C47 C46 C45 119.0(6)
C47 C46 H46 120.5
C45 C46 H46 120.5
C46 C47 C48 120.1(6)
C46 C47 H47 120.0
C48 C47 H47 120.0
C43 C48 C47 121.6(6)
C43 C48 H48 119.2
C47 C48 H48 119.2
O C51 O1 127.0(11)
O C51 C52 102.4(6)
O1 C51 C57 98(2)
C52 C51 C57 73.6(18)
O C51 Ir 109.2(4)
O1 C51 Ir 114.0(10)
C52 C51 Ir 120.8(5)
C57 C51 Ir 128.1(19)
O C51 H51 107.9
O1 C51 H51 86.7
C52 C51 H51 107.9
C57 C51 H51 113.7
Ir C51 H51 107.9
C62 C61 C66 118.0(6)
C62 C61 P1 123.6(5)
C66 C61 P1 118.3(5)
O C54 C53 107.7(8)
O C54 H54A 110.2
C53 C54 H54A 110.2
O C54 H54B 110.2
C53 C54 H54B 110.2
H54A C54 H54B 108.5
C52 C53 C54 105.2(9)
C52 C53 H53A 110.7
C54 C53 H53A 110.7
C52 C53 H53B 110.7
C54 C53 H53B 110.7
H53A C53 H53B 108.8
C54 O C51 107.8(7)
C53 C52 C51 101.9(8)
C53 C52 H52A 111.4
C51 C52 H52A 111.4
C53 C52 H52B 111.4
C51 C52 H52B 111.4
H52A C52 H52B 109.2
C55 O1 C51 107(2)
C55 C56 C57 104(3)
C55 C56 H56A 111.0
C57 C56 H56A 111.0
C55 C56 H56B 111.0
C57 C56 H56B 111.0
H56A C56 H56B 109.0
O1 C55 C56 103(3)
O1 C55 H55A 111.2
C56 C55 H55A 111.2
O1 C55 H55B 111.2
C56 C55 H55B 111.2
H55A C55 H55B 109.1
C51 C57 C56 105(4)
C51 C57 H57A 110.7
C56 C57 H57A 110.7
C51 C57 H57B 110.7
C56 C57 H57B 110.7
H57A C57 H57B 108.8
C61 C62 C63 120.8(6)
C61 C62 H62 119.6
C63 C62 H62 119.6
C64 C63 C62 119.8(6)
C64 C63 H63 120.1
C62 C63 H63 120.1
C65 C64 C63 120.8(6)
C65 C64 H64 119.6
C63 C64 H64 119.6
C64 C65 C66 119.4(6)
C64 C65 H65 120.3
C66 C65 H65 120.3
C65 C66 C61 121.1(6)
C65 C66 H66 119.4
C61 C66 H66 119.4
C76 C71 C72 119.2(6)
C76 C71 P1 122.6(5)
C72 C71 P1 118.0(5)
C71 C72 C73 120.4(6)
C71 C72 H72 119.8
C73 C72 H72 119.8
C74 C73 C72 120.1(7)
C74 C73 H73 120.0
C72 C73 H73 120.0
C75 C74 C73 119.9(6)
C75 C74 H74 120.1
C73 C74 H74 120.1
C74 C75 C76 120.0(7)
C74 C75 H75 120.0
C76 C75 H75 120.0
C71 C76 C75 120.5(6)
C71 C76 H76 119.8
C75 C76 H76 119.8
C86 C81 C82 118.7(7)
C86 C81 P2 121.5(5)
C82 C81 P2 119.8(6)
C83 C82 C81 119.6(8)
C83 C82 H82 120.2
C81 C82 H82 120.2
C84 C83 C82 120.2(8)
C84 C83 H83 119.9
C82 C83 H83 119.9
C85 C84 C83 119.9(7)
C85 C84 H84 120.1
C83 C84 H84 120.1
C84 C85 C86 120.8(8)
C84 C85 H85 119.6
C86 C85 H85 119.6
C81 C86 C85 120.8(7)
C81 C86 H86 119.6
C85 C86 H86 119.6
C92 C91 C96 118.6(6)
C92 C91 P2 125.0(6)
C96 C91 P2 116.2(5)
C91 C92 C93 120.2(8)
C91 C92 H92 119.9
C93 C92 H92 119.9
C94 C93 C92 119.1(8)
C94 C93 H93 120.5
C92 C93 H93 120.5
C95 C94 C93 121.7(8)
C95 C94 H94 119.1
C93 C94 H94 119.1
C94 C95 C96 119.4(9)
C94 C95 H95 120.3
C96 C95 H95 120.3
C95 C96 C91 121.0(8)
C95 C96 H96 119.5
C91 C96 H96 119.5

loop_
_geom_bond_atom_site_label_1
_geom_bond_atom_site_label_2
_geom_bond_distance
Ir C41 2.084(6)
Ir C51 2.124(7)
Ir C 2.201(6)
Ir P2 2.2493(17)
Ir P1 2.2585(16)
Ir H 1.57(5)
P2 C22 1.824(7)
P2 C91 1.825(6)
P2 C81 1.840(7)
N C35 1.357(7)
N C31 1.367(7)
N C41 1.501(7)
C C31 1.510(8)
C C21 1.524(8)
C C11 1.537(8)
C11 C16 1.406(8)
C11 C12 1.412(8)
C12 C13 1.377(8)
C12 P1 1.836(6)
C13 C14 1.392(9)
C13 H13 0.9500
C14 C15 1.369(9)
C14 H14 0.9500
C15 C16 1.395(9)
C15 H15 0.9500
C16 H16 0.9500
P1 C61 1.828(6)
P1 C71 1.847(6)
C21 C22 1.399(9)
C21 C26 1.416(9)
C22 C23 1.404(9)
C23 C24 1.394(10)
C23 H23 0.9500
C24 C25 1.389(10)
C24 H24 0.9500
C25 C26 1.381(9)
C25 H25 0.9500
C26 H26 0.9500
C31 C32 1.402(9)
C32 C33 1.365(9)
C32 H32 0.9500
C33 C34 1.398(9)
C33 H33 0.9500
C34 C35 1.362(9)
C34 H34 0.9500
C35 H35 0.9500
C41 C42 1.346(8)
C42 C43 1.462(8)
C42 H42 0.9500
C43 C48 1.369(8)
C43 C44 1.415(9)
C44 C45 1.380(9)
C44 H44 0.9500
C45 C46 1.385(10)
C45 H45 0.9500
C46 C47 1.384(10)
C46 H46 0.9500
C47 C48 1.405(9)
C47 H47 0.9500
C48 H48 0.9500
C51 O 1.457(8)
C51 O1 1.51(3)
C51 C52 1.528(11)
C51 C57 1.56(5)
C51 H51 1.0000
C61 C62 1.389(9)
C61 C66 1.406(8)
C54 O 1.415(11)
C54 C53 1.489(15)
C54 H54A 0.9900
C54 H54B 0.9900
C53 C52 1.475(14)
C53 H53A 0.9900
C53 H53B 0.9900
C52 H52A 0.9900
C52 H52B 0.9900
O1 C55 1.50(4)
C56 C55 1.55(7)
C56 C57 1.63(7)
C56 H56A 0.9900
C56 H56B 0.9900
C55 H55A 0.9900
C55 H55B 0.9900
C57 H57A 0.9900
C57 H57B 0.9900
C62 C63 1.395(9)
C62 H62 0.9500
C63 C64 1.388(9)
C63 H63 0.9500
C64 C65 1.370(9)
C64 H64 0.9500
C65 C66 1.397(9)
C65 H65 0.9500
C66 H66 0.9500
C71 C76 1.381(9)
C71 C72 1.386(9)
C72 C73 1.392(9)
C72 H72 0.9500
C73 C74 1.380(10)
C73 H73 0.9500
C74 C75 1.379(10)
C74 H74 0.9500
C75 C76 1.397(9)
C75 H75 0.9500
C76 H76 0.9500
C81 C86 1.380(10)
C81 C82 1.408(10)
C82 C83 1.401(11)
C82 H82 0.9500
C83 C84 1.380(12)
C83 H83 0.9500
C84 C85 1.366(11)
C84 H84 0.9500
C85 C86 1.383(9)
C85 H85 0.9500
C86 H86 0.9500
C91 C92 1.384(10)
C91 C96 1.406(10)
C92 C93 1.415(10)
C92 H92 0.9500
C93 C94 1.377(13)
C93 H93 0.9500
C94 C95 1.365(12)
C94 H94 0.9500
C95 C96 1.386(10)
C95 H95 0.9500
C96 H96 0.9500
